data_4341294
loop_
_publ_author_name
'Mart\'inez-Alonso, Marta'
'Busto, Natalia'
'Jal\'on, F\'elix A'
'Manzano, Blanca R.'
'Leal, Jos\'e M'
'Rodr\'iguez, Ana M'
'Garc\'ia, Bego\~na'
'Espino, Gustavo'

_publ_section_title
;
 Derivation of Structure-Activity Relationships from the Anticancer
 Properties of Ruthenium(II) Arene Complexes with 2-Aryldiazole Ligands.
;
_journal_issue 20
_journal_name_full 'Inorganic chemistry'
_journal_page_first 11274
_journal_page_last 11288
_journal_paper_doi 10.1021/ic501865h
_journal_volume 53
_journal_year 2014
_chemical_formula_moiety '2(C18 H17 N3 O Ru), 2(B F4), F6 Si, 3(H2 O)'
_chemical_formula_sum 'C36 H40 B2 F14 N6 O5 Ru2 Si'
_chemical_formula_weight 1154.59
_chemical_name_systematic
;
 ?
;
_space_group_IT_number 2
_symmetry_cell_setting triclinic
_symmetry_space_group_name_Hall '-P 1'
_symmetry_space_group_name_H-M 'P -1'
_atom_sites_solution_hydrogens geom
_atom_sites_solution_primary direct
_atom_sites_solution_secondary difmap
_audit_creation_method SHELXL-97
_cell_angle_alpha 78.741(7)
_cell_angle_beta 82.356(7)
_cell_angle_gamma 69.764(7)
_cell_formula_units_Z 1
_cell_length_a 8.020(4)
_cell_length_b 10.144(5)
_cell_length_c 14.527(7)
_cell_measurement_reflns_used 5980
_cell_measurement_temperature 100(2)
_cell_measurement_theta_max 27.839
_cell_measurement_theta_min 2.168
_cell_volume 1084.8(9)
_computing_cell_refinement 'Bruker SAINT'
_computing_data_collection 'Bruker APEX'
_computing_data_reduction 'Bruker SAINT, SADABS, XPREP'
_computing_molecular_graphics 'WINGX v1.70 (Farrugia, 1999)'
_computing_publication_material 'WINGX v1.70 (Farrugia, 1999)'
_computing_structure_refinement 'SHELXL-97 (Sheldrick, 1997)'
_computing_structure_solution 'SHELXS-97 (Sheldrick, 1990)'
_diffrn_ambient_temperature 100(2)
_diffrn_measured_fraction_theta_full 0.996
_diffrn_measured_fraction_theta_max 0.996
_diffrn_measurement_device_type 'CCD area detector'
_diffrn_measurement_method 'omega and phi scans'
_diffrn_radiation_monochromator graphite
_diffrn_radiation_source 'fine-focus sealed tube'
_diffrn_radiation_type MoK\a
_diffrn_radiation_wavelength 0.71073
_diffrn_reflns_av_R_equivalents 0.1375
_diffrn_reflns_av_sigmaI/netI 0.0972
_diffrn_reflns_limit_h_max 9
_diffrn_reflns_limit_h_min -9
_diffrn_reflns_limit_k_max 12
_diffrn_reflns_limit_k_min -12
_diffrn_reflns_limit_l_max 17
_diffrn_reflns_limit_l_min -17
_diffrn_reflns_number 10329
_diffrn_reflns_theta_full 25.00
_diffrn_reflns_theta_max 25.00
_diffrn_reflns_theta_min 1.43
_exptl_absorpt_coefficient_mu 0.834
_exptl_absorpt_correction_T_max 0.9287
_exptl_absorpt_correction_T_min 0.7821
_exptl_absorpt_correction_type multi-scan
_exptl_absorpt_process_details SADABS
_exptl_crystal_colour yellow
_exptl_crystal_density_diffrn 1.767
_exptl_crystal_density_method 'not measured'
_exptl_crystal_description prism
_exptl_crystal_F_000 576
_exptl_crystal_size_max 0.31
_exptl_crystal_size_mid 0.22
_exptl_crystal_size_min 0.09
_refine_diff_density_max 1.105
_refine_diff_density_min -0.659
_refine_diff_density_rms 0.130
_refine_ls_extinction_method none
_refine_ls_goodness_of_fit_ref 1.084
_refine_ls_hydrogen_treatment mixed
_refine_ls_matrix_type full
_refine_ls_number_parameters 341
_refine_ls_number_reflns 3816
_refine_ls_number_restraints 266
_refine_ls_restrained_S_all 1.068
_refine_ls_R_factor_all 0.0712
_refine_ls_R_factor_gt 0.0573
_refine_ls_shift/su_max 0.001
_refine_ls_shift/su_mean 0.000
_refine_ls_structure_factor_coef Fsqd
_refine_ls_weighting_details 'calc w=1/[\s^2^(Fo^2^)+(0.0724P)^2^+0.8456P] where P=(Fo^2^+2Fc^2^)/3'
_refine_ls_weighting_scheme calc
_refine_ls_wR_factor_gt 0.1302
_refine_ls_wR_factor_ref 0.1395
_reflns_number_gt 3231
_reflns_number_total 3816
_reflns_threshold_expression >2sigma(I)
_cod_data_source_file ic501865h_si_002.cif
_cod_data_source_block 4bBF4SiF6
_cod_depositor_comments 'Adding full bibliography for 4341290--4341296.cif.'
_cod_original_sg_symbol_H-M P-1
_cod_database_code 4341294

loop_
_symmetry_equiv_pos_as_xyz
'x, y, z'
'-x, -y, -z'

loop_
_atom_site_label
_atom_site_type_symbol
_atom_site_fract_x
_atom_site_fract_y
_atom_site_fract_z
_atom_site_U_iso_or_equiv
_atom_site_adp_type
_atom_site_occupancy
_atom_site_symmetry_multiplicity
_atom_site_calc_flag
_atom_site_refinement_flags
_atom_site_disorder_assembly
_atom_site_disorder_group
Ru1 Ru 0.19023(5) 0.73527(4) 0.68822(2) 0.04039(18) Uani 1 1 d U . .
N1 N 0.4446(5) 0.5738(5) 0.7002(3) 0.0448(10) Uani 1 1 d U . .
N2 N 0.1376(5) 0.5748(4) 0.7869(3) 0.0419(9) Uani 1 1 d U . .
N3 N 0.2349(5) 0.3611(4) 0.8722(3) 0.0487(10) Uani 1 1 d U . .
H3A H 0.3072 0.2802 0.8957 0.058 Uiso 1 1 calc R . .
O1 O 0.2640(5) 0.7883(4) 0.8077(2) 0.0565(10) Uani 1 1 d U . .
H102 H 0.1693 0.8466 0.8365 0.050 Uiso 1 1 d . . .
H101 H 0.3419 0.8079 0.7968 0.050 Uiso 1 1 d . . .
C1 C 0.5952(7) 0.5816(6) 0.6520(4) 0.0540(13) Uani 1 1 d U . .
H1 H 0.5923 0.6636 0.6094 0.065 Uiso 1 1 calc R . .
C2 C 0.7557(7) 0.4721(7) 0.6632(4) 0.0617(15) Uani 1 1 d U . .
H2 H 0.8581 0.4796 0.6275 0.074 Uiso 1 1 calc R . .
C3 C 0.7618(7) 0.3540(7) 0.7268(4) 0.0625(15) Uani 1 1 d U . .
H3 H 0.8688 0.2798 0.7357 0.075 Uiso 1 1 calc R . .
C4 C 0.6048(7) 0.3444(6) 0.7794(4) 0.0540(13) Uani 1 1 d U . .
H4 H 0.6053 0.2649 0.8241 0.065 Uiso 1 1 calc R . .
C5 C 0.4522(6) 0.4558(5) 0.7624(3) 0.0430(11) Uani 1 1 d U . .
C6 C 0.2788(6) 0.4600(5) 0.8083(3) 0.0370(10) Uani 1 1 d U . .
C7 C 0.0531(6) 0.4112(5) 0.8940(3) 0.0430(11) Uani 1 1 d U . .
C8 C -0.0580(8) 0.3536(6) 0.9553(4) 0.0564(14) Uani 1 1 d U . .
H8 H -0.0168 0.2632 0.9907 0.068 Uiso 1 1 calc R . .
C9 C -0.2345(8) 0.4376(7) 0.9613(4) 0.0612(15) Uani 1 1 d U . .
H9 H -0.3154 0.4027 1.0015 0.073 Uiso 1 1 calc R . .
C10 C -0.2945(7) 0.5724(7) 0.9092(4) 0.0577(14) Uani 1 1 d U . .
H10 H -0.4150 0.6250 0.9153 0.069 Uiso 1 1 calc R . .
C11 C -0.1839(6) 0.6317(6) 0.8489(4) 0.0502(12) Uani 1 1 d U . .
H11 H -0.2261 0.7233 0.8154 0.060 Uiso 1 1 calc R . .
C12 C -0.0067(6) 0.5490(5) 0.8402(3) 0.0419(11) Uani 1 1 d U . .
C13 C 0.0785(10) 0.7178(7) 0.5656(4) 0.0670(19) Uani 1 1 d U . .
H13 H 0.0727 0.6373 0.5464 0.080 Uiso 1 1 calc R . .
C14 C -0.0601(8) 0.7956(7) 0.6237(4) 0.0639(17) Uani 1 1 d U . .
H14 H -0.1588 0.7660 0.6425 0.077 Uiso 1 1 calc R . .
C15 C -0.0538(8) 0.9147(6) 0.6538(4) 0.0594(15) Uani 1 1 d U . .
H15 H -0.1468 0.9642 0.6926 0.071 Uiso 1 1 calc R . .
C16 C 0.0956(8) 0.9607(6) 0.6249(4) 0.0630(17) Uani 1 1 d U . .
H16 H 0.1027 1.0397 0.6456 0.076 Uiso 1 1 calc R . .
C17 C 0.2324(8) 0.8867(7) 0.5651(4) 0.0653(18) Uani 1 1 d U . .
H17 H 0.3283 0.9188 0.5438 0.078 Uiso 1 1 calc R . .
C18 C 0.2251(8) 0.7642(7) 0.5372(4) 0.0672(17) Uani 1 1 d U . .
H18 H 0.3188 0.7133 0.4995 0.081 Uiso 1 1 calc R . .
B1 B 0.3003(8) 0.2663(7) 0.5985(4) 0.0589(17) Uani 1 1 d DU A 1
F1 F 0.2552(17) 0.2188(17) 0.6864(7) 0.124(6) Uani 0.60 1 d PDU A 1
F2 F 0.4097(12) 0.3413(12) 0.5930(9) 0.109(5) Uani 0.60 1 d PDU A 1
F3 F 0.3807(18) 0.1557(12) 0.5525(10) 0.139(6) Uani 0.60 1 d PDU A 1
F4 F 0.1523(9) 0.3557(11) 0.5535(6) 0.115(3) Uani 0.60 1 d PDU A 1
F1A F 0.320(3) 0.3900(14) 0.5761(15) 0.150(9) Uani 0.40 1 d PDU B 2
F2A F 0.188(2) 0.247(3) 0.6702(13) 0.132(8) Uani 0.40 1 d PDU C 2
F3A F 0.467(2) 0.183(2) 0.6362(15) 0.191(10) Uani 0.40 1 d PDU D 2
F4A F 0.304(3) 0.2027(18) 0.5263(9) 0.111(7) Uani 0.40 1 d PDU E 2
Si1 Si 0.5000 1.0000 1.0000 0.1037(13) Uani 1 2 d SU . .
F11 F 0.5063(9) 1.1610(5) 0.9885(4) 0.130(2) Uani 1 1 d U . .
F12 F 0.6781(9) 0.9359(5) 1.0621(4) 0.147(3) Uani 1 1 d U . .
F13 F 0.6275(10) 0.9737(7) 0.9017(4) 0.145(2) Uani 1 1 d U . .
O2 O 0.4975(6) 0.9269(5) 0.7516(3) 0.0790(14) Uani 1 1 d U . .
H201 H 0.5377 0.9269 0.8035 0.050 Uiso 1 1 d . . .
H2O2 H 0.4783 1.0130 0.7209 0.050 Uiso 1 1 d . . .
O3 O 0.9860(13) 0.9976(8) 0.8745(6) 0.073(3) Uani 0.50 1 d PU . .
H301 H 0.8772 1.0254 0.9023 0.050 Uiso 0.50 1 d P . .
H302 H 1.0440 1.0373 0.8942 0.050 Uiso 0.50 1 d P . .

loop_
_atom_site_aniso_label
_atom_site_aniso_U_11
_atom_site_aniso_U_22
_atom_site_aniso_U_33
_atom_site_aniso_U_23
_atom_site_aniso_U_13
_atom_site_aniso_U_12
Ru1 0.0464(3) 0.0336(3) 0.0407(2) 0.00583(17) -0.01144(19) -0.01587(18)
N1 0.046(2) 0.046(3) 0.045(2) -0.0036(18) -0.0072(19) -0.0175(19)
N2 0.043(2) 0.033(2) 0.047(2) 0.0050(17) -0.0073(18) -0.0145(17)
N3 0.050(2) 0.037(2) 0.051(2) 0.0058(19) -0.006(2) -0.0099(19)
O1 0.072(2) 0.050(2) 0.053(2) -0.0064(17) -0.0151(19) -0.0241(19)
C1 0.047(3) 0.060(4) 0.056(3) 0.000(3) -0.002(2) -0.025(3)
C2 0.049(3) 0.074(4) 0.064(3) -0.018(3) 0.011(3) -0.025(3)
C3 0.045(3) 0.063(4) 0.074(4) -0.017(3) -0.005(3) -0.007(3)
C4 0.051(3) 0.049(3) 0.058(3) -0.003(2) -0.009(3) -0.012(2)
C5 0.044(2) 0.041(3) 0.043(2) -0.007(2) -0.006(2) -0.012(2)
C6 0.040(2) 0.028(2) 0.040(2) -0.0001(18) -0.005(2) -0.0084(18)
C7 0.048(3) 0.037(3) 0.043(2) 0.000(2) -0.005(2) -0.015(2)
C8 0.068(3) 0.051(3) 0.051(3) 0.002(2) -0.001(3) -0.027(3)
C9 0.058(3) 0.072(4) 0.057(3) -0.002(3) 0.005(3) -0.034(3)
C10 0.043(3) 0.066(4) 0.060(3) -0.013(3) 0.004(3) -0.015(3)
C11 0.040(2) 0.050(3) 0.054(3) -0.005(2) -0.004(2) -0.008(2)
C12 0.046(3) 0.042(3) 0.040(2) -0.004(2) -0.002(2) -0.019(2)
C13 0.091(5) 0.061(4) 0.059(3) 0.004(3) -0.038(4) -0.034(4)
C14 0.056(3) 0.070(4) 0.065(3) 0.022(3) -0.025(3) -0.030(3)
C15 0.052(3) 0.048(3) 0.064(3) 0.006(3) -0.010(3) -0.004(3)
C16 0.075(4) 0.036(3) 0.070(4) 0.017(3) -0.023(3) -0.017(3)
C17 0.063(3) 0.069(4) 0.063(3) 0.026(3) -0.019(3) -0.034(3)
C18 0.063(3) 0.082(5) 0.043(3) -0.001(3) -0.010(3) -0.009(3)
B1 0.058(4) 0.063(5) 0.059(4) -0.005(3) -0.005(3) -0.026(3)
F1 0.142(14) 0.126(9) 0.066(5) 0.016(5) 0.013(7) -0.022(9)
F2 0.089(6) 0.154(12) 0.130(8) -0.074(9) 0.014(6) -0.076(7)
F3 0.144(11) 0.076(7) 0.204(15) -0.082(9) 0.096(10) -0.052(7)
F4 0.070(4) 0.144(8) 0.115(6) -0.014(6) -0.030(5) -0.010(5)
F1A 0.25(2) 0.049(8) 0.130(13) -0.011(8) 0.033(17) -0.039(13)
F2A 0.077(11) 0.163(19) 0.132(17) -0.016(14) 0.049(11) -0.034(12)
F3A 0.184(19) 0.169(17) 0.22(2) 0.075(15) -0.125(18) -0.075(14)
F4A 0.191(18) 0.138(16) 0.058(5) -0.010(7) -0.019(9) -0.121(14)
Si1 0.177(3) 0.0380(15) 0.0522(13) 0.0026(11) -0.0164(19) 0.0179(17)
F11 0.177(5) 0.057(3) 0.122(4) -0.009(3) -0.027(4) 0.006(3)
F12 0.192(6) 0.075(3) 0.135(5) 0.001(3) -0.069(5) 0.016(3)
F13 0.189(6) 0.144(5) 0.092(3) -0.046(3) 0.017(4) -0.035(5)
O2 0.080(3) 0.064(3) 0.095(3) -0.001(2) -0.028(3) -0.023(2)
O3 0.102(7) 0.035(4) 0.067(5) -0.029(4) -0.006(5) 0.007(4)

loop_
_atom_type_symbol
_atom_type_description
_atom_type_scat_dispersion_real
_atom_type_scat_dispersion_imag
_atom_type_scat_source
C C 0.0033 0.0016 'International Tables Vol C Tables 4.2.6.8 and 6.1.1.4'
H H 0.0000 0.0000 'International Tables Vol C Tables 4.2.6.8 and 6.1.1.4'
N N 0.0061 0.0033 'International Tables Vol C Tables 4.2.6.8 and 6.1.1.4'
O O 0.0106 0.0060 'International Tables Vol C Tables 4.2.6.8 and 6.1.1.4'
F F 0.0171 0.0103 'International Tables Vol C Tables 4.2.6.8 and 6.1.1.4'
Ru Ru -1.2594 0.8363 'International Tables Vol C Tables 4.2.6.8 and 6.1.1.4'
B B 0.0013 0.0007 'International Tables Vol C Tables 4.2.6.8 and 6.1.1.4'
Si Si 0.0817 0.0704 'International Tables Vol C Tables 4.2.6.8 and 6.1.1.4'

loop_
_geom_angle_atom_site_label_1
_geom_angle_atom_site_label_2
_geom_angle_atom_site_label_3
_geom_angle
_geom_angle_site_symmetry_1
_geom_angle_site_symmetry_3
N2 Ru1 O1 82.61(15) . .
N2 Ru1 N1 76.79(16) . .
O1 Ru1 N1 82.13(15) . .
N2 Ru1 C18 132.2(2) . .
O1 Ru1 C18 142.3(2) . .
N1 Ru1 C18 91.5(2) . .
N2 Ru1 C13 101.8(2) . .
O1 Ru1 C13 169.8(2) . .
N1 Ru1 C13 107.8(2) . .
C18 Ru1 C13 37.8(3) . .
N2 Ru1 C14 93.96(18) . .
O1 Ru1 C14 133.3(2) . .
N1 Ru1 C14 142.5(2) . .
C18 Ru1 C14 67.8(2) . .
C13 Ru1 C14 37.9(3) . .
N2 Ru1 C17 169.5(2) . .
O1 Ru1 C17 107.9(2) . .
N1 Ru1 C17 103.6(2) . .
C18 Ru1 C17 37.7(2) . .
C13 Ru1 C17 68.0(2) . .
C14 Ru1 C17 79.3(2) . .
N2 Ru1 C16 146.5(2) . .
O1 Ru1 C16 90.71(19) . .
N1 Ru1 C16 134.9(2) . .
C18 Ru1 C16 67.9(3) . .
C13 Ru1 C16 80.6(2) . .
C14 Ru1 C16 67.2(2) . .
C17 Ru1 C16 37.2(2) . .
N2 Ru1 C15 111.8(2) . .
O1 Ru1 C15 102.0(2) . .
N1 Ru1 C15 170.73(19) . .
C18 Ru1 C15 80.2(2) . .
C13 Ru1 C15 67.9(3) . .
C14 Ru1 C15 36.8(2) . .
C17 Ru1 C15 67.3(2) . .
C16 Ru1 C15 37.6(2) . .
C1 N1 C5 117.9(4) . .
C1 N1 Ru1 125.5(4) . .
C5 N1 Ru1 116.6(3) . .
C6 N2 C12 106.6(4) . .
C6 N2 Ru1 115.1(3) . .
C12 N2 Ru1 138.3(3) . .
C6 N3 C7 108.2(4) . .
N1 C1 C2 122.3(5) . .
C3 C2 C1 119.2(6) . .
C2 C3 C4 119.4(5) . .
C5 C4 C3 117.4(5) . .
N1 C5 C4 123.7(5) . .
N1 C5 C6 112.2(4) . .
C4 C5 C6 124.1(5) . .
N2 C6 N3 111.8(4) . .
N2 C6 C5 119.3(4) . .
N3 C6 C5 128.9(4) . .
C8 C7 N3 131.9(5) . .
C8 C7 C12 122.8(5) . .
N3 C7 C12 105.2(4) . .
C7 C8 C9 115.9(5) . .
C8 C9 C10 121.7(6) . .
C11 C10 C9 122.7(5) . .
C10 C11 C12 116.9(5) . .
N2 C12 C11 131.9(5) . .
N2 C12 C7 108.2(4) . .
C11 C12 C7 119.9(5) . .
C18 C13 C14 118.5(6) . .
C18 C13 Ru1 70.6(3) . .
C14 C13 Ru1 71.5(3) . .
C15 C14 C13 121.8(6) . .
C15 C14 Ru1 72.7(3) . .
C13 C14 Ru1 70.7(3) . .
C14 C15 C16 119.3(6) . .
C14 C15 Ru1 70.5(3) . .
C16 C15 Ru1 71.0(3) . .
C17 C16 C15 119.6(6) . .
C17 C16 Ru1 71.3(3) . .
C15 C16 Ru1 71.4(3) . .
C18 C17 C16 120.1(6) . .
C18 C17 Ru1 69.5(3) . .
C16 C17 Ru1 71.6(3) . .
C13 C18 C17 120.7(7) . .
C13 C18 Ru1 71.5(3) . .
C17 C18 Ru1 72.8(3) . .
F1 B1 F2 112.6(9) . .
F1 B1 F3 109.4(10) . .
F2 B1 F3 108.6(8) . .
F1 B1 F4 110.6(8) . .
F2 B1 F4 106.2(8) . .
F3 B1 F4 109.3(8) . .
F11 Si1 F11 180.0(4) . 2_677
F11 Si1 F13 91.1(3) . .
F11 Si1 F13 88.9(3) 2_677 .
F11 Si1 F13 88.9(3) . 2_677
F11 Si1 F13 91.1(3) 2_677 2_677
F13 Si1 F13 180.000(2) . 2_677
F11 Si1 F12 88.7(3) . 2_677
F11 Si1 F12 91.3(3) 2_677 2_677
F13 Si1 F12 89.4(3) . 2_677
F13 Si1 F12 90.6(3) 2_677 2_677
F11 Si1 F12 91.3(3) . .
F11 Si1 F12 88.7(3) 2_677 .
F13 Si1 F12 90.6(3) . .
F13 Si1 F12 89.4(3) 2_677 .
F12 Si1 F12 180.000(2) 2_677 .

loop_
_geom_bond_atom_site_label_1
_geom_bond_atom_site_label_2
_geom_bond_distance
_geom_bond_site_symmetry_2
Ru1 N2 2.070(4) .
Ru1 O1 2.124(3) .
Ru1 N1 2.132(4) .
Ru1 C18 2.149(6) .
Ru1 C13 2.160(5) .
Ru1 C14 2.170(5) .
Ru1 C17 2.191(5) .
Ru1 C16 2.194(5) .
Ru1 C15 2.199(5) .
N1 C1 1.332(7) .
N1 C5 1.340(6) .
N2 C6 1.333(6) .
N2 C12 1.378(6) .
N3 C6 1.336(6) .
N3 C7 1.383(6) .
C1 C2 1.383(8) .
C2 C3 1.353(9) .
C3 C4 1.407(8) .
C4 C5 1.360(7) .
C5 C6 1.450(7) .
C7 C8 1.369(7) .
C7 C12 1.416(6) .
C8 C9 1.378(8) .
C9 C10 1.383(8) .
C10 C11 1.367(8) .
C11 C12 1.382(7) .
C13 C18 1.397(9) .
C13 C14 1.405(10) .
C14 C15 1.381(9) .
C15 C16 1.417(9) .
C16 C17 1.397(9) .
C17 C18 1.402(9) .
B1 F1 1.323(11) .
B1 F2 1.332(9) .
B1 F3 1.341(11) .
B1 F4 1.374(8) .
Si1 F11 1.627(5) .
Si1 F11 1.627(5) 2_677
Si1 F13 1.652(6) .
Si1 F13 1.652(6) 2_677
Si1 F12 1.658(5) 2_677
Si1 F12 1.658(5) .
